data_7118120
loop_
_publ_author_name
'Daisuke Sakamaki'
'Daisuke Kumano'
'Eiji Yashim'
'Shu Seki'

_publ_section_title
;
 A double hetero[4]helicene composed of two phenothiazines: synthesis,
 structural properties, and cationic states
;
_journal_name_full Chem.Commun.
_journal_page_first 17237
_journal_paper_doi 10.1039/C5cc07680C
_journal_volume 51
_journal_year 2015
_chemical_formula_moiety 'C46 H62 Cl12 N2 S2 Sb2'
_chemical_formula_sum 'C46 H62 Cl12 N2 S2 Sb2'
_chemical_formula_weight 1376.07
_space_group_crystal_system triclinic
_space_group_IT_number 2
_space_group_name_Hall '-P 1'
_space_group_name_H-M_alt 'P -1'
_symmetry_space_group_name_Hall '-P 1'
_symmetry_space_group_name_H-M 'P -1'
_atom_sites_solution_hydrogens geom
_atom_sites_solution_primary direct
_atom_sites_solution_secondary difmap
_audit_update_record
;
2015-07-24 deposited with the CCDC.
2015-10-02 downloaded from the CCDC.
;
_cell_angle_alpha 103.1816(19)
_cell_angle_beta 91.496(2)
_cell_angle_gamma 112.2261(18)
_cell_formula_units_Z 4
_cell_length_a 16.3370(12)
_cell_length_b 20.1317(13)
_cell_length_c 20.3767(14)
_cell_measurement_reflns_used 20540
_cell_measurement_temperature 123
_cell_measurement_theta_max 27.43
_cell_measurement_theta_min 3.02
_cell_volume 5993.2(7)
_computing_cell_refinement 'RAPID AUTO'
_computing_data_collection 'RAPID AUTO (Rigaku, ????)'
_computing_data_reduction 'RAPID AUTO'
_computing_molecular_graphics 'CrystalStructure 4.1'
_computing_publication_material 'CrystalStructure 4.1 (Rigaku, 2014)'
_computing_structure_refinement 'SHELXL97 (Sheldrick, 2008)'
_computing_structure_solution 'SIR92 (Altomare, et al., 1994)'
_diffrn_ambient_temperature 123
_diffrn_detector_area_resol_mean 10.000
_diffrn_measured_fraction_theta_full 0.945
_diffrn_measured_fraction_theta_max 0.945
_diffrn_measurement_device_type 'Rigaku R-AXIS RAPID'
_diffrn_measurement_method \w
_diffrn_radiation_type 'Mo K\a'
_diffrn_radiation_wavelength 0.71075
_diffrn_reflns_av_R_equivalents 0.2003
_diffrn_reflns_laue_measured_fraction_full 0.000
_diffrn_reflns_laue_measured_fraction_max 0.000
_diffrn_reflns_limit_h_max 21
_diffrn_reflns_limit_h_min -21
_diffrn_reflns_limit_k_max 24
_diffrn_reflns_limit_k_min -25
_diffrn_reflns_limit_l_max 26
_diffrn_reflns_limit_l_min -23
_diffrn_reflns_number 53692
_diffrn_reflns_point_group_measured_fraction_full 0.000
_diffrn_reflns_point_group_measured_fraction_max 0.000
_diffrn_reflns_theta_full 27.460
_diffrn_reflns_theta_max 27.460
_diffrn_reflns_theta_min 3.019
_diffrn_standards_interval_count .
_diffrn_standards_number 0
_exptl_absorpt_coefficient_mu 1.536
_exptl_absorpt_correction_T_max 0.926
_exptl_absorpt_correction_T_min 0.439
_exptl_absorpt_correction_type multi-scan
_exptl_absorpt_process_details 'ABSCOR (Rigaku, 1995)'
_exptl_crystal_colour purple
_exptl_crystal_density_diffrn 1.525
_exptl_crystal_density_method 'not measured'
_exptl_crystal_description platelet
_exptl_crystal_F_000 2760.00
_exptl_crystal_size_max 0.400
_exptl_crystal_size_mid 0.400
_exptl_crystal_size_min 0.050
_refine_diff_density_max 3.97
_refine_diff_density_min -1.68
_refine_ls_extinction_method none
_refine_ls_goodness_of_fit_ref 1.015
_refine_ls_hydrogen_treatment constr
_refine_ls_number_parameters 1070
_refine_ls_number_reflns 25930
_refine_ls_number_restraints 0
_refine_ls_R_factor_all 0.3148
_refine_ls_R_factor_gt 0.1484
_refine_ls_shift/su_max 0.012
_refine_ls_structure_factor_coef Fsqd
_refine_ls_weighting_details 'w = 1/[\s^2^(Fo^2^)+(0.1578P)^2^+53.9206P] where P=(Fo^2^+2Fc^2^)/3'
_refine_ls_weighting_scheme calc
_refine_ls_wR_factor_gt 0.3031
_refine_ls_wR_factor_ref 0.3957
_reflns_number_gt 9337
_reflns_number_total 25930
_reflns_threshold_expression F^2^>2.0\s(F^2^)
_cod_data_source_file c5cc07680c2.cif
_cod_data_source_block 20150508Sakamaki
_cod_database_code 7118120

loop_
_symmetry_equiv_pos_site_id
_space_group_symop_operation_xyz
1 +X,+Y,+Z
2 -X,-Y,-Z

loop_
_atom_site_label
_atom_site_type_symbol
_atom_site_fract_x
_atom_site_fract_y
_atom_site_fract_z
_atom_site_U_iso_or_equiv
_atom_site_adp_type
_atom_site_occupancy
_atom_site_site_symmetry_multiplicity
_atom_site_calc_flag
_atom_site_refinement_flags
_atom_site_disorder_assembly
_atom_site_disorder_group
Sb1 Sb 0.25292(9) -0.37212(7) 0.73052(8) 0.0479(4) Uani 1 2 d . . .
Sb2 Sb 0.73235(9) -0.24104(8) 1.00445(7) 0.0469(4) Uani 1 2 d . . .
Sb3 Sb 0.76127(9) 0.12427(7) 0.69352(7) 0.0429(4) Uani 1 2 d . . .
Sb4 Sb 1.26224(9) 0.25235(7) 0.50532(7) 0.0398(4) Uani 1 2 d . . .
Cl1 Cl 0.1827(4) -0.4401(3) 0.8088(3) 0.0585(15) Uani 1 2 d . . .
Cl2 Cl 0.3869(3) -0.3146(3) 0.8054(3) 0.0655(18) Uani 1 2 d . . .
Cl3 Cl 0.2960(3) -0.4703(3) 0.6799(3) 0.0532(14) Uani 1 2 d . . .
Cl4 Cl 0.3206(6) -0.3068(3) 0.6534(4) 0.090(2) Uani 1 2 d . . .
Cl5 Cl 0.2089(4) -0.2756(3) 0.7864(3) 0.0645(17) Uani 1 2 d . . .
Cl6 Cl 0.1180(4) -0.4305(3) 0.6580(4) 0.076(2) Uani 1 2 d . . .
Cl7 Cl 0.7087(4) -0.3647(3) 1.0027(3) 0.0613(16) Uani 1 2 d . . .
Cl8 Cl 0.8227(4) -0.1988(3) 1.1097(3) 0.0615(16) Uani 1 2 d . . .
Cl9 Cl 0.8597(4) -0.2281(3) 0.9475(3) 0.0664(16) Uani 1 2 d . . .
Cl10 Cl 0.7556(4) -0.1166(3) 1.0083(3) 0.0576(15) Uani 1 2 d . . .
Cl11 Cl 0.6424(4) -0.2822(3) 0.8988(3) 0.0629(16) Uani 1 2 d . . .
Cl12 Cl 0.6055(4) -0.2541(3) 1.0618(3) 0.0665(17) Uani 1 2 d . . .
Cl13 Cl 0.8036(3) 0.0242(3) 0.6872(3) 0.0406(11) Uani 1 2 d . . .
Cl14 Cl 0.8814(5) 0.1988(3) 0.7788(4) 0.081(2) Uani 1 2 d . . .
Cl15 Cl 0.8555(4) 0.1631(4) 0.6122(4) 0.0747(19) Uani 1 2 d . . .
Cl16 Cl 0.7172(4) 0.2238(3) 0.6973(4) 0.0714(18) Uani 1 2 d . . .
Cl17 Cl 0.6426(4) 0.0470(3) 0.6096(4) 0.0726(19) Uani 1 2 d . . .
Cl18 Cl 0.6703(5) 0.0876(5) 0.7774(4) 0.090(2) Uani 1 2 d . . .
Cl19 Cl 1.2137(4) 0.1375(3) 0.4243(3) 0.0631(17) Uani 1 2 d . . .
Cl20 Cl 1.3848(3) 0.2994(3) 0.4462(3) 0.0498(13) Uani 1 2 d . . .
Cl21 Cl 1.3111(4) 0.3678(3) 0.5867(3) 0.0679(19) Uani 1 2 d . . .
Cl22 Cl 1.1766(4) 0.2926(3) 0.4405(3) 0.0645(16) Uani 1 2 d . . .
Cl23 Cl 1.3474(4) 0.2125(4) 0.5717(3) 0.0637(16) Uani 1 2 d . . .
Cl24 Cl 1.1405(4) 0.2050(3) 0.5644(3) 0.0541(14) Uani 1 2 d . . .
S1 S 0.4009(3) -0.1101(3) 0.7723(3) 0.0461(13) Uani 1 2 d . . .
S2 S 0.7963(3) -0.2588(3) 0.7489(3) 0.0511(14) Uani 1 2 d . . .
S3 S 0.9327(4) 0.3927(3) 0.7818(3) 0.0504(14) Uani 1 2 d . . .
S4 S 1.2989(3) 0.2106(3) 0.7413(3) 0.0450(13) Uani 1 2 d . . .
N1 N 0.5846(10) -0.1209(8) 0.7851(8) 0.037(4) Uani 1 2 d . . .
N2 N 0.6135(9) -0.2484(8) 0.7390(7) 0.035(4) Uani 1 2 d . . .
N3 N 1.1088(10) 0.3689(7) 0.7835(8) 0.035(4) Uani 1 2 d . . .
N4 N 1.1222(9) 0.2342(8) 0.7356(7) 0.035(4) Uani 1 2 d . . .
C1 C 0.6177(11) -0.3142(11) 0.7113(10) 0.037(5) Uani 1 2 d . . .
C2 C 0.5369(13) -0.3760(11) 0.6775(10) 0.042(5) Uani 1 2 d . . .
C3 C 0.5388(14) -0.4401(11) 0.6468(11) 0.052(6) Uani 1 2 d . . .
C4 C 0.6210(14) -0.4494(13) 0.6402(12) 0.061(7) Uani 1 2 d . . .
C5 C 0.6983(14) -0.3929(13) 0.6744(12) 0.063(7) Uani 1 2 d . . .
C6 C 0.6963(13) -0.3254(11) 0.7098(11) 0.048(5) Uani 1 2 d . . .
C7 C 0.7735(12) -0.1833(12) 0.7802(11) 0.051(6) Uani 1 2 d . . .
C8 C 0.8433(12) -0.1186(11) 0.8163(9) 0.040(5) Uani 1 2 d . . .
C9 C 0.8299(12) -0.0541(10) 0.8391(10) 0.038(5) Uani 1 2 d . . .
C10 C 0.7421(13) -0.0558(10) 0.8261(9) 0.041(5) Uani 1 2 d . . .
C11 C 0.6743(12) -0.1187(11) 0.7918(10) 0.043(5) Uani 1 2 d . . .
C12 C 0.6844(13) -0.1865(11) 0.7699(9) 0.036(4) Uani 1 2 d . . .
C13 C 0.5500(12) -0.1226(9) 0.7227(9) 0.032(4) Uani 1 2 d . . .
C14 C 0.5950(12) -0.1319(9) 0.6661(10) 0.035(4) Uani 1 2 d . . .
C15 C 0.5589(13) -0.1415(10) 0.6007(10) 0.041(5) Uani 1 2 d . . .
C16 C 0.4736(13) -0.1418(10) 0.5892(10) 0.039(5) Uani 1 2 d . . .
C17 C 0.4290(13) -0.1299(8) 0.6459(9) 0.034(4) Uani 1 2 d . . .
C18 C 0.4677(13) -0.1204(10) 0.7089(10) 0.036(4) Uani 1 2 d . . .
C19 C 0.4520(12) -0.1190(10) 0.8388(10) 0.044(5) Uani 1 2 d . . .
C20 C 0.4088(13) -0.1251(10) 0.8983(11) 0.047(6) Uani 1 2 d . . .
C21 C 0.4456(13) -0.1312(11) 0.9546(10) 0.044(5) Uani 1 2 d . . .
C22 C 0.5260(13) -0.1371(11) 0.9540(11) 0.052(6) Uani 1 2 d . . .
C23 C 0.5729(13) -0.1348(10) 0.8985(10) 0.044(5) Uani 1 2 d . . .
C24 C 0.5384(12) -0.1245(9) 0.8421(9) 0.034(4) Uani 1 2 d . . .
C25 C 0.620(2) -0.5230(17) 0.5982(19) 0.107(13) Uani 1 2 d . . .
C26 C 0.565(2) -0.5840(16) 0.630(2) 0.117(14) Uani 1 2 d . . .
C27 C 0.583(2) -0.5380(17) 0.5256(17) 0.108(12) Uani 1 2 d . . .
C28 C 0.7156(16) -0.5230(17) 0.597(2) 0.142(18) Uani 1 2 d . . .
C29 C 0.9067(16) 0.0204(12) 0.8811(12) 0.059(6) Uiso 1 2 d . . .
C30 C 0.867(4) 0.054(3) 0.945(3) 0.21(2) Uiso 1 2 d . . .
C31 C 0.973(2) 0.0030(18) 0.9199(17) 0.108(11) Uiso 1 2 d . . .
C32 C 0.973(3) 0.038(2) 0.823(2) 0.160(17) Uiso 1 2 d . . .
C33 C 0.4273(14) -0.1635(12) 0.5158(12) 0.056(6) Uani 1 2 d . . .
C34 C 0.4092(15) -0.2455(11) 0.4827(11) 0.052(6) Uani 1 2 d . . .
C35 C 0.3390(14) -0.1509(16) 0.5148(13) 0.070(7) Uani 1 2 d . . .
C36 C 0.4907(14) -0.1084(13) 0.4777(10) 0.052(6) Uani 1 2 d . . .
C37 C 0.3941(14) -0.1348(10) 1.0195(10) 0.046(5) Uani 1 2 d . . .
C38 C 0.4541(17) -0.0647(16) 1.0754(13) 0.087(9) Uani 1 2 d . . .
C39 C 0.3836(18) -0.2076(14) 1.0373(16) 0.085(9) Uani 1 2 d . . .
C40 C 0.3042(17) -0.1300(18) 1.0083(12) 0.080(9) Uani 1 2 d . . .
C41 C 1.0671(13) 0.3660(11) 0.8417(10) 0.042(5) Uani 1 2 d . . .
C42 C 1.1018(14) 0.3555(12) 0.8976(10) 0.055(6) Uani 1 2 d . . .
C43 C 1.0624(15) 0.3510(12) 0.9540(12) 0.057(6) Uani 1 2 d . . .
C44 C 0.9852(14) 0.3625(10) 0.9590(9) 0.043(5) Uani 1 2 d . . .
C45 C 0.9472(16) 0.3746(10) 0.9054(10) 0.055(6) Uani 1 2 d . . .
C46 C 0.9887(13) 0.3780(10) 0.8454(9) 0.041(5) Uani 1 2 d . . .
C47 C 0.9913(12) 0.3777(9) 0.7155(9) 0.032(4) Uani 1 2 d . . .
C48 C 0.9554(10) 0.3772(8) 0.6508(10) 0.032(4) Uani 1 2 d . . .
C49 C 0.9946(11) 0.3671(9) 0.5943(9) 0.033(4) Uani 1 2 d . . .
C50 C 1.0755(10) 0.3603(9) 0.6048(10) 0.033(4) Uani 1 2 d . . .
C51 C 1.1156(12) 0.3609(9) 0.6656(9) 0.034(4) Uani 1 2 d . . .
C52 C 1.0719(12) 0.3696(10) 0.7201(9) 0.036(4) Uani 1 2 d . . .
C53 C 1.1199(13) 0.1684(10) 0.7080(10) 0.038(4) Uani 1 2 d . . .
C54 C 1.0380(12) 0.1114(9) 0.6791(9) 0.034(4) Uiso 1 2 d . . .
C55 C 1.0304(12) 0.0443(13) 0.6464(10) 0.054(6) Uani 1 2 d . . .
C56 C 1.1055(13) 0.0258(12) 0.6403(11) 0.058(7) Uani 1 2 d . . .
C57 C 1.1893(12) 0.0791(11) 0.6711(10) 0.047(5) Uani 1 2 d . . .
C58 C 1.1969(13) 0.1484(10) 0.7043(10) 0.042(5) Uani 1 2 d . . .
C59 C 1.2854(12) 0.2907(10) 0.7689(9) 0.034(4) Uani 1 2 d . . .
C60 C 1.3590(12) 0.3540(10) 0.8037(10) 0.044(5) Uani 1 2 d . . .
C61 C 1.3526(11) 0.4207(11) 0.8249(9) 0.036(5) Uani 1 2 d . . .
C62 C 1.2697(12) 0.4243(9) 0.8167(9) 0.035(4) Uani 1 2 d . . .
C63 C 1.1937(13) 0.3635(10) 0.7878(9) 0.042(5) Uani 1 2 d . . .
C64 C 1.1986(12) 0.2933(10) 0.7629(10) 0.038(5) Uani 1 2 d . . .
C65 C 0.9401(16) 0.3584(15) 1.0281(10) 0.072(8) Uani 1 2 d . . .
C66 C 0.8446(17) 0.362(2) 1.0155(13) 0.130(16) Uani 1 2 d . . .
C67 C 0.930(2) 0.2821(18) 1.0459(18) 0.102(10) Uani 1 2 d . . .
C68 C 0.996(2) 0.4262(17) 1.0810(13) 0.111(13) Uani 1 2 d . . .
C69 C 0.9535(12) 0.3619(10) 0.5245(9) 0.034(4) Uani 1 2 d . . .
C70 C 0.9279(14) 0.2807(11) 0.4806(10) 0.049(5) Uani 1 2 d . . .
C71 C 0.8727(14) 0.3820(11) 0.5268(11) 0.051(5) Uiso 1 2 d . . .
C72 C 1.0265(12) 0.4150(9) 0.4915(9) 0.035(4) Uani 1 2 d . . .
C73 C 1.0948(17) -0.0528(14) 0.6003(17) 0.091(10) Uani 1 2 d . . .
C74 C 1.186(2) -0.0645(17) 0.5955(16) 0.099(10) Uiso 1 2 d . . .
C75 C 1.0297(18) -0.1126(13) 0.6368(18) 0.096(11) Uani 1 2 d . . .
C76 C 1.056(2) -0.0649(19) 0.5245(18) 0.123(14) Uani 1 2 d . . .
C77 C 1.4370(12) 0.4899(11) 0.8606(11) 0.050(6) Uani 1 2 d . . .
C78 C 1.4121(16) 0.5468(12) 0.9150(12) 0.065(7) Uani 1 2 d . . .
C79 C 1.4776(14) 0.5267(10) 0.8061(10) 0.051(6) Uani 1 2 d . . .
C80 C 1.5045(16) 0.4666(13) 0.8943(14) 0.076(8) Uani 1 2 d . . .
C81 C -0.208(2) 0.0118(17) 0.1822(18) 0.108(11) Uani 1 2 d . . .
C82 C -0.303(2) -0.0377(15) 0.1745(14) 0.087(9) Uani 1 2 d . . .
C83 C -0.3321(11) -0.0427(9) 0.2398(9) 0.030(4) Uiso 1 2 d . . .
C84 C -0.4230(15) -0.0873(15) 0.2376(13) 0.074(8) Uani 1 2 d . . .
C85 C -0.4445(17) -0.0862(15) 0.3105(13) 0.075(8) Uani 1 2 d . . .
C86 C -0.7221 -0.4848 0.1458 0.0253 Uiso 1 2 d . . .
C87 C -0.744(3) -0.5561(19) 0.1771(19) 0.119(12) Uiso 1 2 d . . .
C88 C -0.826(3) -0.550(2) 0.217(2) 0.161(17) Uiso 1 2 d . . .
C89 C -0.8689(16) -0.6180(13) 0.2450(12) 0.062(6) Uiso 1 2 d . . .
C90 C -0.9408(18) -0.6278(14) 0.2669(13) 0.071(7) Uiso 1 2 d . . .
C91 C -0.986(2) -0.6923(15) 0.2984(15) 0.088(8) Uiso 1 2 d . . .
H22 H 1.07164 0.24032 0.73655 0.0418 Uiso 1 2 calc R . .
H37 H 1.10599 0.35456 0.56622 0.0390 Uiso 1 2 calc R . .
H41 H 0.65291 -0.13161 0.67278 0.0426 Uiso 1 2 calc R . .
H42 H 1.26567 0.47115 0.83192 0.0417 Uiso 1 2 calc R . .
H43 H 0.98562 0.12119 0.68303 0.0406 Uiso 1 2 calc R . .
H44 H 0.89246 0.38085 0.90808 0.0660 Uiso 1 2 calc R . .
H49 H 0.97322 0.00766 0.62658 0.0651 Uiso 1 2 calc R . .
H52 H 0.90135 0.38431 0.64745 0.0379 Uiso 1 2 calc R . .
H53 H 0.37176 -0.12862 0.6401 0.0406 Uiso 1 2 calc R . .
H61 H 0.59177 -0.14792 0.5637 0.0492 Uiso 1 2 calc R . .
H62 H 0.73177 -0.01185 0.84195 0.0493 Uiso 1 2 calc R . .
H64 H 1.41423 0.35028 0.81272 0.0529 Uiso 1 2 calc R . .
H68 H 1.15767 0.35112 0.89672 0.0660 Uiso 1 2 calc R . .
H80 H 0.62815 -0.14024 0.89972 0.0524 Uiso 1 2 calc R . .
H83 H 1.17079 0.35562 0.66887 0.0411 Uiso 1 2 calc R . .
H84 H 0.4818 -0.37016 0.67753 0.0504 Uiso 1 2 calc R . .
H88 H 0.35075 -0.12476 0.89786 0.0568 Uiso 1 2 calc R . .
H89 H 0.90058 -0.11882 0.82512 0.0478 Uiso 1 2 calc R . .
H102 H 1.24031 0.06718 0.66883 0.0567 Uiso 1 2 calc R . .
H105 H 0.55105 -0.14319 0.99375 0.0629 Uiso 1 2 calc R . .
H112 H 1.08785 0.33981 0.99033 0.0684 Uiso 1 2 calc R . .
H119 H 0.7529 -0.39949 0.67396 0.0754 Uiso 1 2 calc R . .
H132 H 0.4843 -0.48126 0.62848 0.0627 Uiso 1 2 calc R . .

loop_
_atom_site_aniso_label
_atom_site_aniso_U_11
_atom_site_aniso_U_22
_atom_site_aniso_U_33
_atom_site_aniso_U_12
_atom_site_aniso_U_13
_atom_site_aniso_U_23
Sb1 0.0307(7) 0.0393(8) 0.0667(10) 0.0122(6) -0.0037(7) 0.0042(7)
Sb2 0.0361(8) 0.0541(8) 0.0390(8) 0.0021(6) -0.0061(6) 0.0187(7)
Sb3 0.0289(7) 0.0456(8) 0.0568(9) 0.0177(6) -0.0009(6) 0.0136(7)
Sb4 0.0356(8) 0.0455(8) 0.0415(8) 0.0186(6) 0.0159(6) 0.0115(6)
Cl1 0.058(4) 0.062(3) 0.059(4) 0.027(3) 0.021(3) 0.013(3)
Cl2 0.032(3) 0.057(3) 0.090(4) 0.019(2) -0.008(3) -0.014(3)
Cl3 0.038(3) 0.046(3) 0.062(3) 0.010(2) 0.013(3) -0.001(2)
Cl4 0.112(6) 0.057(4) 0.091(5) 0.020(4) 0.027(5) 0.024(4)
Cl5 0.045(3) 0.049(3) 0.093(5) 0.023(3) -0.000(3) 0.001(3)
Cl6 0.055(4) 0.063(4) 0.094(5) 0.023(3) -0.034(3) -0.002(3)
Cl7 0.052(3) 0.059(3) 0.060(4) 0.002(3) -0.013(3) 0.026(3)
Cl8 0.049(3) 0.070(4) 0.049(3) 0.004(3) -0.013(3) 0.021(3)
Cl9 0.053(4) 0.083(4) 0.063(4) 0.019(3) 0.011(3) 0.030(3)
Cl10 0.048(3) 0.060(3) 0.053(3) 0.008(3) -0.009(3) 0.015(3)
Cl11 0.060(4) 0.059(3) 0.051(3) 0.002(3) -0.018(3) 0.019(3)
Cl12 0.036(3) 0.083(4) 0.073(4) 0.010(3) 0.006(3) 0.031(3)
Cl13 0.030(2) 0.044(3) 0.050(3) 0.014(2) 0.004(2) 0.017(2)
Cl14 0.076(5) 0.060(4) 0.087(5) 0.024(3) -0.023(4) -0.008(3)
Cl15 0.060(4) 0.097(5) 0.092(5) 0.036(3) 0.029(4) 0.061(4)
Cl16 0.061(4) 0.065(4) 0.103(5) 0.042(3) 0.006(4) 0.021(4)
Cl17 0.054(4) 0.055(3) 0.102(5) 0.012(3) -0.031(3) 0.027(3)
Cl18 0.087(5) 0.136(6) 0.094(5) 0.075(5) 0.058(4) 0.055(5)
Cl19 0.043(3) 0.064(3) 0.071(4) 0.020(3) 0.021(3) -0.002(3)
Cl20 0.038(3) 0.067(3) 0.057(3) 0.024(2) 0.022(2) 0.030(3)
Cl21 0.042(3) 0.058(3) 0.090(5) 0.015(3) 0.030(3) -0.003(3)
Cl22 0.051(3) 0.086(4) 0.078(4) 0.041(3) 0.023(3) 0.036(3)
Cl23 0.058(4) 0.097(4) 0.060(4) 0.045(3) 0.021(3) 0.039(3)
Cl24 0.049(3) 0.054(3) 0.062(4) 0.021(2) 0.022(3) 0.017(3)
S1 0.040(3) 0.064(3) 0.038(3) 0.028(3) 0.009(2) 0.009(2)
S2 0.023(3) 0.064(3) 0.059(3) 0.016(2) -0.005(2) 0.007(3)
S3 0.047(3) 0.058(3) 0.048(3) 0.029(3) 0.010(3) 0.003(3)
S4 0.023(2) 0.057(3) 0.049(3) 0.013(2) -0.007(2) 0.008(2)
N1 0.028(9) 0.047(9) 0.037(9) 0.016(7) -0.007(7) 0.012(7)
N2 0.020(8) 0.049(9) 0.035(9) 0.011(7) -0.012(7) 0.018(7)
N3 0.037(9) 0.028(8) 0.042(9) 0.015(7) 0.012(8) 0.004(7)
N4 0.018(8) 0.052(10) 0.031(8) 0.012(7) -0.008(6) 0.007(7)
C1 0.014(9) 0.072(14) 0.040(11) 0.022(9) 0.007(8) 0.031(10)
C2 0.031(11) 0.057(13) 0.043(12) 0.017(9) 0.004(9) 0.024(10)
C3 0.038(12) 0.042(12) 0.061(14) 0.004(9) 0.007(10) 0.003(11)
C4 0.029(12) 0.085(17) 0.058(14) 0.027(11) -0.010(10) -0.011(12)
C5 0.025(11) 0.085(17) 0.083(18) 0.030(11) 0.008(11) 0.014(14)
C6 0.031(11) 0.050(12) 0.057(14) 0.017(9) -0.010(10) 0.002(10)
C7 0.024(10) 0.081(15) 0.061(14) 0.034(10) -0.009(10) 0.019(12)
C8 0.015(9) 0.069(13) 0.036(11) 0.009(9) 0.007(8) 0.027(10)
C9 0.023(10) 0.032(10) 0.049(12) 0.003(8) -0.000(9) 0.006(9)
C10 0.048(12) 0.042(11) 0.024(10) 0.007(9) -0.004(9) 0.010(8)
C11 0.025(10) 0.060(13) 0.038(11) 0.006(9) 0.004(9) 0.022(10)
C12 0.040(11) 0.067(13) 0.019(9) 0.031(10) 0.018(8) 0.025(9)
C13 0.032(10) 0.036(10) 0.026(10) 0.001(8) 0.006(8) 0.025(8)
C14 0.023(9) 0.041(10) 0.051(12) 0.018(8) 0.001(9) 0.018(9)
C15 0.037(11) 0.047(11) 0.046(12) 0.017(9) 0.007(10) 0.023(10)
C16 0.039(11) 0.043(11) 0.038(11) 0.012(9) -0.003(9) 0.023(9)
C17 0.045(11) 0.021(9) 0.045(12) 0.021(8) 0.009(9) 0.014(8)
C18 0.036(11) 0.039(10) 0.042(12) 0.020(8) 0.004(9) 0.017(9)
C19 0.021(10) 0.047(12) 0.052(13) 0.009(8) 0.003(9) -0.001(10)
C20 0.035(11) 0.030(10) 0.065(15) 0.012(8) 0.012(11) -0.011(10)
C21 0.026(10) 0.063(13) 0.041(12) 0.013(9) 0.010(9) 0.017(10)
C22 0.039(13) 0.054(13) 0.045(13) 0.012(10) -0.009(10) -0.010(10)
C23 0.030(11) 0.056(12) 0.035(11) 0.004(9) -0.002(9) 0.017(10)
C24 0.028(10) 0.034(10) 0.034(10) 0.001(8) 0.012(8) 0.016(8)
C25 0.08(2) 0.08(2) 0.14(3) 0.053(17) -0.02(2) -0.05(2)
C26 0.08(2) 0.050(17) 0.20(4) 0.032(16) -0.03(2) -0.01(2)
C27 0.10(2) 0.09(2) 0.10(2) 0.033(18) -0.02(2) -0.035(18)
C28 0.028(14) 0.10(2) 0.22(4) 0.034(14) -0.029(19) -0.09(2)
C33 0.045(13) 0.074(15) 0.067(15) 0.041(12) 0.012(12) 0.021(12)
C34 0.058(14) 0.053(13) 0.048(13) 0.030(11) 0.001(11) 0.005(10)
C35 0.034(13) 0.13(2) 0.071(16) 0.053(14) 0.014(12) 0.041(16)
C36 0.043(13) 0.086(16) 0.035(12) 0.031(11) -0.002(10) 0.022(11)
C37 0.062(14) 0.041(11) 0.037(11) 0.021(10) 0.021(10) 0.013(9)
C38 0.055(16) 0.11(2) 0.062(17) -0.003(15) 0.018(13) 0.016(15)
C39 0.078(19) 0.072(16) 0.13(2) 0.025(14) 0.063(18) 0.066(17)
C40 0.059(16) 0.16(3) 0.045(14) 0.070(18) 0.015(12) 0.031(16)
C41 0.032(11) 0.054(12) 0.030(11) 0.012(9) 0.005(9) -0.000(9)
C42 0.030(11) 0.082(16) 0.036(12) 0.001(10) 0.010(10) 0.019(11)
C43 0.045(14) 0.066(15) 0.054(14) 0.022(11) -0.011(11) 0.004(11)
C44 0.062(14) 0.027(10) 0.020(10) 0.004(9) -0.005(9) -0.007(8)
C45 0.083(17) 0.034(11) 0.039(13) 0.025(11) 0.017(12) -0.013(9)
C46 0.046(12) 0.035(10) 0.021(10) 0.004(9) -0.001(9) -0.012(8)
C47 0.035(11) 0.036(10) 0.029(10) 0.015(8) 0.004(8) 0.013(8)
C48 0.006(8) 0.025(9) 0.064(13) 0.006(6) -0.003(8) 0.013(8)
C49 0.025(9) 0.028(9) 0.042(11) 0.010(7) 0.003(8) 0.003(8)
C50 0.011(8) 0.041(10) 0.056(12) 0.014(7) 0.011(8) 0.026(9)
C51 0.025(10) 0.038(10) 0.043(11) 0.019(8) 0.005(9) 0.007(9)
C52 0.027(10) 0.053(12) 0.037(11) 0.028(9) -0.001(8) 0.009(9)
C53 0.040(12) 0.047(12) 0.043(11) 0.025(9) 0.012(9) 0.029(10)
C55 0.017(10) 0.085(16) 0.048(13) 0.018(10) -0.017(9) -0.001(11)
C56 0.026(11) 0.072(15) 0.065(15) 0.029(10) 0.002(10) -0.017(12)
C57 0.023(10) 0.061(13) 0.052(13) 0.021(9) 0.002(9) -0.005(11)
C58 0.034(11) 0.047(12) 0.037(11) 0.013(9) -0.005(9) 0.001(9)
C59 0.032(10) 0.042(10) 0.030(10) 0.013(8) 0.003(8) 0.014(8)
C60 0.024(10) 0.048(12) 0.049(13) 0.014(9) 0.001(9) -0.007(10)
C61 0.012(8) 0.067(13) 0.034(10) 0.006(8) 0.005(7) 0.040(10)
C62 0.031(10) 0.032(10) 0.044(11) 0.008(8) -0.000(9) 0.022(8)
C63 0.045(12) 0.047(12) 0.029(10) 0.006(9) 0.013(9) 0.016(9)
C64 0.030(10) 0.037(11) 0.043(11) 0.008(8) 0.001(9) 0.014(9)
C65 0.062(16) 0.103(19) 0.025(12) 0.004(14) 0.027(11) 0.016(12)
C66 0.036(15) 0.26(4) 0.034(15) 0.02(2) 0.006(12) 0.00(2)
C67 0.09(2) 0.11(2) 0.12(3) 0.035(19) 0.02(2) 0.05(2)
C68 0.09(2) 0.13(3) 0.045(16) -0.005(18) 0.033(15) -0.028(16)
C69 0.027(10) 0.043(10) 0.035(10) 0.018(8) -0.008(8) 0.008(8)
C70 0.059(14) 0.042(11) 0.037(12) 0.016(10) -0.002(10) -0.003(9)
C72 0.043(11) 0.023(9) 0.036(10) 0.006(8) 0.002(9) 0.013(8)
C73 0.055(17) 0.064(17) 0.14(3) 0.036(14) 0.014(17) -0.024(17)
C75 0.059(17) 0.047(15) 0.16(3) 0.017(13) 0.009(18) -0.006(17)
C76 0.08(2) 0.14(3) 0.11(3) 0.05(2) -0.017(19) -0.06(2)
C77 0.016(9) 0.062(13) 0.060(14) 0.012(9) -0.006(9) 0.002(11)
C78 0.061(15) 0.047(13) 0.071(16) 0.023(11) -0.004(12) -0.016(12)
C79 0.053(13) 0.037(11) 0.043(12) -0.011(9) 0.019(10) 0.024(9)
C80 0.053(15) 0.071(16) 0.090(19) 0.028(12) -0.049(14) -0.004(14)
C81 0.08(2) 0.09(2) 0.14(3) 0.009(17) 0.04(2) 0.03(2)
C82 0.09(2) 0.09(2) 0.072(19) 0.028(17) 0.012(16) 0.011(15)
C84 0.041(14) 0.104(19) 0.074(17) 0.013(13) 0.033(13) 0.039(15)
C85 0.065(17) 0.11(2) 0.065(17) 0.036(15) 0.027(14) 0.050(16)

loop_
_atom_type_symbol
_atom_type_description
_atom_type_scat_dispersion_real
_atom_type_scat_dispersion_imag
_atom_type_scat_source
C C 0.0033 0.0016
;
International Tables for Crystallography
(Vol. C, Tables 4.2.6.8 and 6.1.1.4)
;
H H 0.0000 0.0000
;
International Tables for Crystallography
(Vol. C, Table 6.1.1.4)
;
Cl Cl 0.1484 0.1585
;
International Tables for Crystallography
(Vol. C, Tables 4.2.6.8 and 6.1.1.4)
;
N N 0.0061 0.0033
;
International Tables for Crystallography
(Vol. C, Tables 4.2.6.8 and 6.1.1.4)
;
S S 0.1246 0.1234
;
International Tables for Crystallography
(Vol. C, Tables 4.2.6.8 and 6.1.1.4)
;
Sb Sb -0.5866 1.5461
;
International Tables for Crystallography
(Vol. C, Tables 4.2.6.8 and 6.1.1.4)
;

loop_
_geom_angle_atom_site_label_1
_geom_angle_atom_site_label_2
_geom_angle_atom_site_label_3
_geom_angle
_geom_angle_publ_flag
_geom_angle_site_symmetry_1
_geom_angle_site_symmetry_2
_geom_angle_site_symmetry_3
Cl1 Sb1 Cl2 90.2(2) yes . . .
Cl1 Sb1 Cl3 89.0(2) yes . . .
Cl1 Sb1 Cl4 179.46(19) yes . . .
Cl1 Sb1 Cl5 88.3(2) yes . . .
Cl1 Sb1 Cl6 88.5(2) yes . . .
Cl2 Sb1 Cl3 90.0(2) yes . . .
Cl2 Sb1 Cl4 90.3(3) yes . . .
Cl2 Sb1 Cl5 88.9(2) yes . . .
Cl2 Sb1 Cl6 178.7(3) yes . . .
Cl3 Sb1 Cl4 90.7(3) yes . . .
Cl3 Sb1 Cl5 177.2(2) yes . . .
Cl3 Sb1 Cl6 90.2(2) yes . . .
Cl4 Sb1 Cl5 92.0(3) yes . . .
Cl4 Sb1 Cl6 91.0(3) yes . . .
Cl5 Sb1 Cl6 90.8(2) yes . . .
Cl7 Sb2 Cl8 90.0(2) yes . . .
Cl7 Sb2 Cl9 90.8(2) yes . . .
Cl7 Sb2 Cl10 179.0(2) yes . . .
Cl7 Sb2 Cl11 90.5(2) yes . . .
Cl7 Sb2 Cl12 89.0(2) yes . . .
Cl8 Sb2 Cl9 89.8(2) yes . . .
Cl8 Sb2 Cl10 89.3(2) yes . . .
Cl8 Sb2 Cl11 179.5(2) yes . . .
Cl8 Sb2 Cl12 89.9(2) yes . . .
Cl9 Sb2 Cl10 89.9(2) yes . . .
Cl9 Sb2 Cl11 90.0(2) yes . . .
Cl9 Sb2 Cl12 179.7(3) yes . . .
Cl10 Sb2 Cl11 90.2(2) yes . . .
Cl10 Sb2 Cl12 90.2(2) yes . . .
Cl11 Sb2 Cl12 90.3(2) yes . . .
Cl13 Sb3 Cl14 89.7(2) yes . . .
Cl13 Sb3 Cl15 90.3(2) yes . . .
Cl13 Sb3 Cl16 178.7(2) yes . . .
Cl13 Sb3 Cl17 88.6(2) yes . . .
Cl13 Sb3 Cl18 89.7(3) yes . . .
Cl14 Sb3 Cl15 88.6(2) yes . . .
Cl14 Sb3 Cl16 91.5(2) yes . . .
Cl14 Sb3 Cl17 178.2(3) yes . . .
Cl14 Sb3 Cl18 89.8(2) yes . . .
Cl15 Sb3 Cl16 89.2(3) yes . . .
Cl15 Sb3 Cl17 91.9(2) yes . . .
Cl15 Sb3 Cl18 178.4(2) yes . . .
Cl16 Sb3 Cl17 90.3(2) yes . . .
Cl16 Sb3 Cl18 90.9(3) yes . . .
Cl17 Sb3 Cl18 89.7(2) yes . . .
Cl19 Sb4 Cl20 89.66(19) yes . . .
Cl19 Sb4 Cl21 179.9(2) yes . . .
Cl19 Sb4 Cl22 90.4(2) yes . . .
Cl19 Sb4 Cl23 90.1(2) yes . . .
Cl19 Sb4 Cl24 90.22(19) yes . . .
Cl20 Sb4 Cl21 90.27(19) yes . . .
Cl20 Sb4 Cl22 90.2(2) yes . . .
Cl20 Sb4 Cl23 90.3(2) yes . . .
Cl20 Sb4 Cl24 179.7(2) yes . . .
Cl21 Sb4 Cl22 89.5(2) yes . . .
Cl21 Sb4 Cl23 90.0(2) yes . . .
Cl21 Sb4 Cl24 89.85(19) yes . . .
Cl22 Sb4 Cl23 179.3(2) yes . . .
Cl22 Sb4 Cl24 90.1(2) yes . . .
Cl23 Sb4 Cl24 89.3(2) yes . . .
C18 S1 C19 103.3(11) yes . . .
C6 S2 C7 104.1(11) yes . . .
C46 S3 C47 101.3(11) yes . . .
C58 S4 C59 104.5(10) yes . . .
C11 N1 C13 117.4(16) yes . . .
C11 N1 C24 117.8(16) yes . . .
C13 N1 C24 124.8(17) yes . . .
C1 N2 C12 124.0(18) yes . . .
C41 N3 C52 126.0(17) yes . . .
C41 N3 C63 115.2(17) yes . . .
C52 N3 C63 118.5(16) yes . . .
C53 N4 C64 122.9(18) yes . . .
N2 C1 C2 118.6(19) yes . . .
N2 C1 C6 123.8(14) yes . . .
C2 C1 C6 117.5(19) yes . . .
C1 C2 C3 121(2) yes . . .
C2 C3 C4 121.6(17) yes . . .
C3 C4 C5 119(2) yes . . .
C3 C4 C25 119.4(18) yes . . .
C5 C4 C25 122(2) yes . . .
C4 C5 C6 120(2) yes . . .
S2 C6 C1 123.0(16) yes . . .
S2 C6 C5 115.5(17) yes . . .
C1 C6 C5 121.5(16) yes . . .
S2 C7 C8 117.8(18) yes . . .
S2 C7 C12 120.7(13) yes . . .
C8 C7 C12 122(2) yes . . .
C7 C8 C9 120(2) yes . . .
C8 C9 C10 118.6(14) yes . . .
C8 C9 C29 122.1(19) yes . . .
C10 C9 C29 119.3(19) yes . . .
C9 C10 C11 121(2) yes . . .
N1 C11 C10 120(2) yes . . .
N1 C11 C12 117.3(14) yes . . .
C10 C11 C12 122(2) yes . . .
N2 C12 C7 124(2) yes . . .
N2 C12 C11 120(2) yes . . .
C7 C12 C11 116.1(15) yes . . .
N1 C13 C14 120.5(19) yes . . .
N1 C13 C18 124.5(17) yes . . .
C14 C13 C18 114.8(17) yes . . .
C13 C14 C15 122.9(19) yes . . .
C14 C15 C16 119.9(19) yes . . .
C15 C16 C17 117.7(18) yes . . .
C15 C16 C33 120.1(19) yes . . .
C17 C16 C33 121.7(19) yes . . .
C16 C17 C18 120(2) yes . . .
S1 C18 C13 121.9(15) yes . . .
S1 C18 C17 113.3(16) yes . . .
C13 C18 C17 124.7(19) yes . . .
S1 C19 C20 119.2(17) yes . . .
S1 C19 C24 125.6(16) yes . . .
C20 C19 C24 115(2) yes . . .
C19 C20 C21 123(2) yes . . .
C20 C21 C22 119(2) yes . . .
C20 C21 C37 120(2) yes . . .
C22 C21 C37 121(2) yes . . .
C21 C22 C23 123(2) yes . . .
C22 C23 C24 119(2) yes . . .
N1 C24 C19 118.8(18) yes . . .
N1 C24 C23 120.2(19) yes . . .
C19 C24 C23 120.9(18) yes . . .
C4 C25 C26 108(3) yes . . .
C4 C25 C27 110(3) yes . . .
C4 C25 C28 112(2) yes . . .
C26 C25 C27 111(2) yes . . .
C26 C25 C28 108(3) yes . . .
C27 C25 C28 107(3) yes . . .
C9 C29 C30 107(2) yes . . .
C9 C29 C31 110(2) yes . . .
C9 C29 C32 99.8(19) yes . . .
C30 C29 C31 98(3) yes . . .
C30 C29 C32 146(3) yes . . .
C31 C29 C32 91(3) yes . . .
C16 C33 C34 109(2) yes . . .
C16 C33 C35 111.3(19) yes . . .
C16 C33 C36 106.9(14) yes . . .
C34 C33 C35 110.6(17) yes . . .
C34 C33 C36 113.1(19) yes . . .
C35 C33 C36 106(2) yes . . .
C21 C37 C38 105.1(16) yes . . .
C21 C37 C39 107(2) yes . . .
C21 C37 C40 112.7(19) yes . . .
C38 C37 C39 113(2) yes . . .
C38 C37 C40 108(2) yes . . .
C39 C37 C40 111(2) yes . . .
N3 C41 C42 123(2) yes . . .
N3 C41 C46 119.9(19) yes . . .
C42 C41 C46 117.5(19) yes . . .
C41 C42 C43 124(2) yes . . .
C42 C43 C44 120(2) yes . . .
C43 C44 C45 120(2) yes . . .
C43 C44 C65 119(2) yes . . .
C45 C44 C65 122(2) yes . . .
C44 C45 C46 120(2) yes . . .
S3 C46 C41 126.0(15) yes . . .
S3 C46 C45 115.2(18) yes . . .
C41 C46 C45 119(2) yes . . .
S3 C47 C48 116.2(15) yes . . .
S3 C47 C52 125.8(15) yes . . .
C48 C47 C52 117.9(17) yes . . .
C47 C48 C49 122.9(18) yes . . .
C48 C49 C50 114.4(18) yes . . .
C48 C49 C69 123.0(18) yes . . .
C50 C49 C69 122.7(17) yes . . .
C49 C50 C51 126.6(18) yes . . .
C50 C51 C52 116.1(19) yes . . .
N3 C52 C47 119.4(17) yes . . .
N3 C52 C51 118.6(19) yes . . .
C47 C52 C51 122.0(19) yes . . .
N4 C53 C54 119(2) yes . . .
N4 C53 C58 125.4(15) yes . . .
C54 C53 C58 116.1(18) yes . . .
C53 C54 C55 123(2) yes . . .
C54 C55 C56 121.3(16) yes . . .
C55 C56 C57 119(2) yes . . .
C55 C56 C73 120.2(17) yes . . .
C57 C56 C73 121(2) yes . . .
C56 C57 C58 119(2) yes . . .
S4 C58 C53 120.9(14) yes . . .
S4 C58 C57 117.6(17) yes . . .
C53 C58 C57 121.5(15) yes . . .
S4 C59 C60 118.6(17) yes . . .
S4 C59 C64 121.2(11) yes . . .
C60 C59 C64 120.0(18) yes . . .
C59 C60 C61 121(2) yes . . .
C60 C61 C62 119.1(14) yes . . .
C60 C61 C77 119.0(18) yes . . .
C62 C61 C77 121.8(19) yes . . .
C61 C62 C63 122.9(19) yes . . .
N3 C63 C62 121.1(19) yes . . .
N3 C63 C64 119.3(14) yes . . .
C62 C63 C64 119(2) yes . . .
N4 C64 C59 124.8(18) yes . . .
N4 C64 C63 118.0(19) yes . . .
C59 C64 C63 117.2(14) yes . . .
C44 C65 C66 107(2) yes . . .
C44 C65 C67 109(2) yes . . .
C44 C65 C68 107.2(18) yes . . .
C66 C65 C67 111(2) yes . . .
C66 C65 C68 107(3) yes . . .
C67 C65 C68 114(2) yes . . .
C49 C69 C70 107.5(17) yes . . .
C49 C69 C71 113.3(16) yes . . .
C49 C69 C72 107.9(13) yes . . .
C70 C69 C71 110.6(14) yes . . .
C70 C69 C72 107.9(15) yes . . .
C71 C69 C72 109.6(18) yes . . .
C56 C73 C74 114.4(18) yes . . .
C56 C73 C75 108(2) yes . . .
C56 C73 C76 107(3) yes . . .
C74 C73 C75 108(3) yes . . .
C74 C73 C76 106(3) yes . . .
C75 C73 C76 112(2) yes . . .
C61 C77 C78 111.1(16) yes . . .
C61 C77 C79 106.4(16) yes . . .
C61 C77 C80 110.5(19) yes . . .
C78 C77 C79 108.4(19) yes . . .
C78 C77 C80 110.5(18) yes . . .
C79 C77 C80 109.7(18) yes . . .
C81 C82 C83 110(2) yes . . .
C82 C83 C84 114.4(18) yes . . .
C83 C84 C85 108.7(18) yes . . .
C86 C87 C88 99(3) yes . . .
C87 C88 C89 111(4) yes . . .
C88 C89 C90 118(3) yes . . .
C89 C90 C91 121(3) yes . . .
C53 N4 H22 118.552 no . . .
C64 N4 H22 118.553 no . . .
C1 C2 H84 119.727 no . . .
C3 C2 H84 119.724 no . . .
C2 C3 H132 119.221 no . . .
C4 C3 H132 119.199 no . . .
C4 C5 H119 120.211 no . . .
C6 C5 H119 120.211 no . . .
C7 C8 H89 119.873 no . . .
C9 C8 H89 119.866 no . . .
C9 C10 H62 119.450 no . . .
C11 C10 H62 119.437 no . . .
C13 C14 H41 118.537 no . . .
C15 C14 H41 118.557 no . . .
C14 C15 H61 120.055 no . . .
C16 C15 H61 120.050 no . . .
C16 C17 H53 120.074 no . . .
C18 C17 H53 120.069 no . . .
C19 C20 H88 118.382 no . . .
C21 C20 H88 118.386 no . . .
C21 C22 H105 118.409 no . . .
C23 C22 H105 118.396 no . . .
C22 C23 H80 120.671 no . . .
C24 C23 H80 120.671 no . . .
C41 C42 H68 117.966 no . . .
C43 C42 H68 117.965 no . . .
C42 C43 H112 120.215 no . . .
C44 C43 H112 120.199 no . . .
C44 C45 H44 119.842 no . . .
C46 C45 H44 119.848 no . . .
C47 C48 H52 118.539 no . . .
C49 C48 H52 118.529 no . . .
C49 C50 H37 116.714 no . . .
C51 C50 H37 116.714 no . . .
C50 C51 H83 121.944 no . . .
C52 C51 H83 121.931 no . . .
C53 C54 H43 118.733 no . . .
C55 C54 H43 118.732 no . . .
C54 C55 H49 119.339 no . . .
C56 C55 H49 119.319 no . . .
C56 C57 H102 120.400 no . . .
C58 C57 H102 120.408 no . . .
C59 C60 H64 119.526 no . . .
C61 C60 H64 119.521 no . . .
C61 C62 H42 118.568 no . . .
C63 C62 H42 118.575 no . . .

loop_
_geom_bond_atom_site_label_1
_geom_bond_atom_site_label_2
_geom_bond_distance
_geom_bond_publ_flag
_geom_bond_site_symmetry_1
_geom_bond_site_symmetry_2
Sb1 Cl1 2.373(6) yes . .
Sb1 Cl2 2.358(5) yes . .
Sb1 Cl3 2.371(6) yes . .
Sb1 Cl4 2.314(8) yes . .
Sb1 Cl5 2.384(7) yes . .
Sb1 Cl6 2.345(6) yes . .
Sb2 Cl7 2.362(7) yes . .
Sb2 Cl8 2.356(6) yes . .
Sb2 Cl9 2.366(7) yes . .
Sb2 Cl10 2.370(6) yes . .
Sb2 Cl11 2.362(6) yes . .
Sb2 Cl12 2.364(6) yes . .
Sb3 Cl13 2.344(6) yes . .
Sb3 Cl14 2.352(6) yes . .
Sb3 Cl15 2.353(7) yes . .
Sb3 Cl16 2.358(8) yes . .
Sb3 Cl17 2.331(6) yes . .
Sb3 Cl18 2.356(8) yes . .
Sb4 Cl19 2.346(5) yes . .
Sb4 Cl20 2.360(5) yes . .
Sb4 Cl21 2.357(5) yes . .
Sb4 Cl22 2.367(8) yes . .
Sb4 Cl23 2.378(8) yes . .
Sb4 Cl24 2.351(6) yes . .
S1 C18 1.74(2) yes . .
S1 C19 1.65(2) yes . .
S2 C6 1.700(17) yes . .
S2 C7 1.69(3) yes . .
S3 C46 1.71(2) yes . .
S3 C47 1.71(2) yes . .
S4 C58 1.684(17) yes . .
S4 C59 1.68(2) yes . .
N1 C11 1.45(3) yes . .
N1 C13 1.37(2) yes . .
N1 C24 1.40(2) yes . .
N2 C1 1.35(3) yes . .
N2 C12 1.342(19) yes . .
N3 C41 1.38(3) yes . .
N3 C52 1.42(3) yes . .
N3 C63 1.43(3) yes . .
N4 C53 1.30(3) yes . .
N4 C64 1.350(19) yes . .
C1 C2 1.44(2) yes . .
C1 C6 1.39(3) yes . .
C2 C3 1.31(3) yes . .
C3 C4 1.43(4) yes . .
C4 C5 1.37(3) yes . .
C4 C25 1.53(4) yes . .
C5 C6 1.40(3) yes . .
C7 C8 1.39(2) yes . .
C7 C12 1.44(3) yes . .
C8 C9 1.38(3) yes . .
C9 C10 1.44(3) yes . .
C9 C29 1.58(2) yes . .
C10 C11 1.35(2) yes . .
C11 C12 1.41(3) yes . .
C13 C14 1.40(3) yes . .
C13 C18 1.38(3) yes . .
C14 C15 1.38(3) yes . .
C15 C16 1.41(3) yes . .
C16 C17 1.40(3) yes . .
C16 C33 1.55(3) yes . .
C17 C18 1.36(3) yes . .
C19 C20 1.43(3) yes . .
C19 C24 1.46(3) yes . .
C20 C21 1.33(3) yes . .
C21 C22 1.36(3) yes . .
C21 C37 1.59(3) yes . .
C22 C23 1.38(3) yes . .
C23 C24 1.36(3) yes . .
C25 C26 1.51(5) yes . .
C25 C27 1.51(5) yes . .
C25 C28 1.56(5) yes . .
C29 C30 1.59(7) yes . .
C29 C31 1.52(5) yes . .
C29 C32 1.64(6) yes . .
C33 C34 1.54(3) yes . .
C33 C35 1.56(4) yes . .
C33 C36 1.57(3) yes . .
C37 C38 1.55(3) yes . .
C37 C39 1.54(4) yes . .
C37 C40 1.52(4) yes . .
C41 C42 1.35(3) yes . .
C41 C46 1.39(3) yes . .
C42 C43 1.34(3) yes . .
C43 C44 1.37(4) yes . .
C44 C45 1.36(3) yes . .
C44 C65 1.61(3) yes . .
C45 C46 1.42(3) yes . .
C47 C48 1.43(3) yes . .
C47 C52 1.39(3) yes . .
C48 C49 1.34(3) yes . .
C49 C50 1.39(3) yes . .
C49 C69 1.52(3) yes . .
C50 C51 1.38(3) yes . .
C51 C52 1.35(3) yes . .
C53 C54 1.39(2) yes . .
C53 C58 1.46(3) yes . .
C54 C55 1.32(3) yes . .
C55 C56 1.41(3) yes . .
C56 C57 1.40(2) yes . .
C56 C73 1.55(4) yes . .
C57 C58 1.36(3) yes . .
C59 C60 1.40(2) yes . .
C59 C64 1.44(3) yes . .
C60 C61 1.36(3) yes . .
C61 C62 1.39(3) yes . .
C61 C77 1.55(2) yes . .
C62 C63 1.37(2) yes . .
C63 C64 1.42(3) yes . .
C65 C66 1.61(5) yes . .
C65 C67 1.61(5) yes . .
C65 C68 1.48(3) yes . .
C69 C70 1.56(3) yes . .
C69 C71 1.52(3) yes . .
C69 C72 1.56(2) yes . .
C73 C74 1.60(5) yes . .
C73 C75 1.62(4) yes . .
C73 C76 1.59(5) yes . .
C77 C78 1.58(3) yes . .
C77 C79 1.50(3) yes . .
C77 C80 1.55(4) yes . .
C81 C82 1.48(4) yes . .
C82 C83 1.44(3) yes . .
C83 C84 1.41(3) yes . .
C84 C85 1.53(4) yes . .
C86 C87 1.62(4) yes . .
C87 C88 1.60(7) yes . .
C88 C89 1.53(6) yes . .
C89 C90 1.23(4) yes . .
C90 C91 1.52(4) yes . .
N4 H22 0.880 no . .
C2 H84 0.950 no . .
C3 H132 0.950 no . .
C5 H119 0.950 no . .
C8 H89 0.950 no . .
C10 H62 0.950 no . .
C14 H41 0.950 no . .
C15 H61 0.950 no . .
C17 H53 0.950 no . .
C20 H88 0.950 no . .
C22 H105 0.950 no . .
C23 H80 0.950 no . .
C42 H68 0.950 no . .
C43 H112 0.950 no . .
C45 H44 0.950 no . .
C48 H52 0.950 no . .
C50 H37 0.950 no . .
C51 H83 0.950 no . .
C54 H43 0.950 no . .
C55 H49 0.950 no . .
C57 H102 0.950 no . .
C60 H64 0.950 no . .
C62 H42 0.950 no . .

loop_
_geom_contact_atom_site_label_1
_geom_contact_atom_site_label_2
_geom_contact_distance
_geom_contact_publ_flag
_geom_contact_site_symmetry_1
_geom_contact_site_symmetry_2
S1 N1 3.098(18) no . .
S2 N2 3.077(18) no . .
S3 N3 3.091(19) no . .
S4 N4 3.101(18) no . .
N1 N2 2.74(2) no . .
N2 C3 3.60(2) no . .
N2 C13 3.16(3) no . .
N2 C14 3.15(3) no . .
N2 C24 3.49(3) no . .
N3 N4 2.76(2) no . .
N4 C41 3.44(3) no . .
N4 C51 3.23(3) no . .
N4 C52 3.21(3) no . .
N4 C55 3.54(2) no . .
C1 C4 2.80(3) no . .
C1 C7 2.91(2) no . .
C2 C5 2.78(3) no . .
C3 C6 2.75(2) no . .
C3 C26 3.03(4) no . .
C3 C27 3.07(4) no . .
C5 C26 3.51(3) no . .
C5 C27 3.58(3) no . .
C5 C28 2.85(4) no . .
C6 C12 2.87(3) no . .
C7 C10 2.77(3) no . .
C8 C11 2.79(3) no . .
C8 C31 2.90(3) no . .
C8 C32 3.03(5) no . .
C9 C12 2.84(2) no . .
C10 C13 3.36(3) no . .
C10 C23 3.21(3) no . .
C10 C24 3.14(3) no . .
C10 C30 2.96(5) no . .
C10 C32 3.53(5) no . .
C11 C14 2.75(3) no . .
C11 C23 2.77(3) no . .
C12 C13 3.16(3) no . .
C12 C14 3.15(3) no . .
C12 C23 3.42(3) no . .
C12 C24 3.32(3) no . .
C13 C16 2.84(3) no . .
C13 C19 2.89(3) no . .
C14 C17 2.75(3) no . .
C15 C18 2.74(3) no . .
C15 C34 3.11(2) no . .
C15 C36 3.02(3) no . .
C17 C34 3.52(3) no . .
C17 C35 2.88(3) no . .
C18 C24 2.95(3) no . .
C19 C22 2.77(3) no . .
C20 C23 2.76(3) no . .
C20 C38 3.50(3) no . .
C20 C39 3.55(4) no . .
C20 C40 2.85(3) no . .
C21 C24 2.78(3) no . .
C22 C38 3.07(4) no . .
C22 C39 3.02(4) no . .
C41 C44 2.77(3) no . .
C41 C47 2.92(3) no . .
C41 C62 3.16(3) no . .
C41 C64 3.29(3) no . .
C42 C45 2.70(4) no . .
C42 C62 3.25(3) no . .
C42 C63 2.73(3) no . .
C42 C64 3.43(3) no . .
C43 C46 2.75(3) no . .
C43 C67 3.04(4) no . .
C43 C68 3.12(4) no . .
C45 C66 2.84(4) no . .
C45 C68 3.47(3) no . .
C46 C52 2.92(3) no . .
C47 C50 2.70(3) no . .
C48 C51 2.77(3) no . .
C48 C70 3.49(3) no . .
C48 C71 2.87(3) no . .
C49 C52 2.81(3) no . .
C50 C70 3.11(3) no . .
C50 C72 2.99(3) no . .
C51 C62 3.58(3) no . .
C51 C63 2.75(3) no . .
C51 C64 3.18(3) no . .
C52 C62 3.39(3) no . .
C52 C64 3.21(3) no . .
C53 C56 2.80(3) no . .
C53 C59 2.88(2) no . .
C53 C63 3.60(3) no . .
C54 C57 2.78(3) no . .
C54 C64 3.59(2) no . .
C55 C58 2.75(2) no . .
C55 C75 3.11(4) no . .
C55 C76 3.07(4) no . .
C57 C74 2.93(4) no . .
C58 C64 2.88(3) no . .
C59 C62 2.76(3) no . .
C60 C63 2.79(3) no . .
C60 C79 3.26(3) no . .
C60 C80 2.83(3) no . .
C61 C64 2.82(2) no . .
C62 C78 2.94(2) no . .
C62 C79 3.28(3) no . .
Cl1 N3 3.474(15) no . 1_445
Cl1 C52 3.555(17) no . 1_445
Cl1 C62 3.55(2) no . 1_445
Cl2 C19 3.56(2) no . .
Cl2 C24 3.572(16) no . .
Cl3 Cl21 3.479(8) no . 1_445
Cl3 C51 3.499(16) no . 1_445
Cl4 C17 3.366(17) no . .
Cl4 C18 3.498(16) no . .
Cl7 C42 3.58(2) no . 2_757
Cl8 N4 3.551(17) no . 2_757
Cl8 C59 3.54(2) no . 2_757
Cl8 C64 3.50(2) no . 2_757
Cl10 C23 3.54(2) no . .
Cl11 N2 3.530(18) no . .
Cl11 C12 3.53(2) no . .
Cl11 C23 3.56(3) no . .
Cl13 Cl19 3.425(7) no . 2_756
Cl13 C10 3.55(2) no . .
Cl13 C14 3.588(15) no . .
Cl13 C54 3.585(19) no . .
Cl14 C41 3.504(17) no . .
Cl14 C46 3.284(17) no . .
Cl17 C15 3.47(2) no . .
Cl17 C35 3.59(3) no . 2_656
Cl17 C36 3.50(3) no . 2_656
Cl19 Cl13 3.425(7) no . 2_756
Cl20 C1 3.29(2) no . 2_756
Cl20 C2 3.29(2) no . 2_756
Cl20 C15 3.57(2) no . 2_756
Cl21 Cl3 3.479(8) no . 1_665
Cl21 C51 3.58(2) no . .
Cl23 S4 3.571(8) no . .
Cl24 N4 3.443(15) no . .
Cl24 C50 3.60(2) no . .
Cl24 C51 3.51(2) no . .
Cl24 C53 3.17(2) no . .
Cl24 C54 3.41(2) no . .
Cl24 C58 3.52(2) no . .
Cl24 C76 3.47(3) no . 2_756
S2 C89 3.15(3) no . 2_546
S4 Cl23 3.571(8) no . .
N2 Cl11 3.530(18) no . .
N3 Cl1 3.474(15) no . 1_665
N4 Cl8 3.551(17) no . 2_757
N4 Cl24 3.443(15) no . .
C1 Cl20 3.29(2) no . 2_756
C2 Cl20 3.29(2) no . 2_756
C2 C79 3.56(3) no . 1_445
C3 C79 3.56(3) no . 1_445
C5 C87 3.56(5) no . 2_546
C5 C89 3.11(4) no . 2_546
C6 C89 3.59(4) no . 2_546
C10 Cl13 3.55(2) no . .
C12 Cl11 3.53(2) no . .
C14 Cl13 3.588(15) no . .
C15 Cl17 3.47(2) no . .
C15 Cl20 3.57(2) no . 2_756
C17 Cl4 3.366(17) no . .
C18 Cl4 3.498(16) no . .
C19 Cl2 3.56(2) no . .
C19 C38 3.42(3) no . 2_657
C20 C38 3.53(3) no . 2_657
C23 Cl10 3.54(2) no . .
C23 Cl11 3.56(3) no . .
C24 Cl2 3.572(16) no . .
C31 C31 3.40(5) no . 2_757
C32 C54 3.58(5) no . .
C35 Cl17 3.59(3) no . 2_656
C36 Cl17 3.50(3) no . 2_656
C38 C19 3.42(3) no . 2_657
C38 C20 3.53(3) no . 2_657
C41 Cl14 3.504(17) no . .
C42 Cl7 3.58(2) no . 2_757
C46 Cl14 3.284(17) no . .
C50 Cl24 3.60(2) no . .
C51 Cl3 3.499(16) no . 1_665
C51 Cl21 3.58(2) no . .
C51 Cl24 3.51(2) no . .
C52 Cl1 3.555(17) no . 1_665
C53 Cl24 3.17(2) no . .
C54 Cl13 3.585(19) no . .
C54 Cl24 3.41(2) no . .
C54 C32 3.58(5) no . .
C57 C83 3.31(3) no . 2_656
C58 Cl24 3.52(2) no . .
C59 Cl8 3.54(2) no . 2_757
C62 Cl1 3.55(2) no . 1_665
C64 Cl8 3.50(2) no . 2_757
C76 Cl24 3.47(3) no . 2_756
C79 C2 3.56(3) no . 1_665
C79 C3 3.56(3) no . 1_665
C80 C86 3.57(3) no . 2_656
C83 C57 3.31(3) no . 2_656
C86 C80 3.57(3) no . 2_656
C87 C5 3.56(5) no . 2_546
C89 S2 3.15(3) no . 2_546
C89 C5 3.11(4) no . 2_546
C89 C6 3.59(4) no . 2_546
S1 H53 2.6389 no . .
S1 H88 2.7520 no . .
S2 H89 2.7371 no . .
S2 H119 2.7029 no . .
S3 H44 2.7134 no . .
S3 H52 2.7264 no . .
S4 H64 2.7490 no . .
S4 H102 2.7066 no . .
N1 H41 2.5734 no . .
N1 H62 2.5780 no . .
N1 H80 2.5791 no . .
N2 H41 2.8478 no . .
N2 H80 3.4397 no . .
N2 H84 2.5843 no . .
N3 H22 2.3734 no . .
N3 H42 2.5939 no . .
N3 H68 2.5650 no . .
N3 H83 2.5687 no . .
N4 H43 2.4943 no . .
N4 H68 3.4640 no . .
N4 H83 2.9266 no . .
C1 H119 3.2809 no . .
C1 H132 3.2534 no . .
C3 H119 3.2772 no . .
C4 H84 3.2525 no . .
C5 H132 3.2604 no . .
C6 H84 3.2784 no . .
C7 H41 3.4814 no . .
C8 H62 3.2725 no . .
C9 H80 3.5015 no . .
C10 H41 3.1812 no . .
C10 H80 2.7422 no . .
C10 H89 3.2840 no . .
C11 H41 2.3823 no . .
C11 H80 2.4211 no . .
C12 H41 2.6039 no . .
C12 H62 3.2636 no . .
C12 H80 2.8918 no . .
C12 H89 3.3236 no . .
C13 H53 3.2724 no . .
C13 H61 3.2945 no . .
C13 H62 3.4403 no . .
C15 H53 3.2703 no . .
C16 H41 3.2641 no . .
C17 H61 3.2701 no . .
C18 H41 3.2096 no . .
C19 H80 3.3145 no . .
C20 H105 3.1696 no . .
C21 H80 3.2653 no . .
C22 H88 3.1732 no . .
C23 H62 3.2839 no . .
C24 H62 3.1160 no . .
C24 H88 3.2954 no . .
C24 H105 3.2082 no . .
C25 H119 2.6954 no . .
C25 H132 2.6928 no . .
C26 H132 2.8429 no . .
C27 H132 2.9580 no . .
C28 H119 2.4547 no . .
C29 H62 2.7323 no . .
C29 H89 2.7374 no . .
C30 H62 2.6996 no . .
C31 H89 2.5832 no . .
C32 H89 2.9425 no . .
C33 H53 2.7425 no . .
C33 H61 2.7114 no . .
C34 H61 3.0509 no . .
C35 H53 2.4974 no . .
C36 H61 2.8126 no . .
C37 H88 2.6321 no . .
C37 H105 2.6894 no . .
C38 H105 2.9335 no . .
C39 H105 2.8150 no . .
C40 H88 2.4053 no . .
C41 H22 2.9457 no . .
C41 H42 3.1747 no . .
C41 H44 3.2737 no . .
C41 H112 3.2216 no . .
C42 H22 3.4602 no . .
C42 H42 3.3574 no . .
C43 H44 3.2143 no . .
C44 H68 3.1849 no . .
C45 H112 3.2145 no . .
C46 H68 3.2011 no . .
C47 H22 3.5793 no . .
C47 H83 3.2608 no . .
C48 H37 3.1528 no . .
C49 H83 3.3287 no . .
C50 H52 3.1714 no . .
C51 H22 2.9731 no . .
C52 H22 2.6985 no . .
C52 H37 3.1654 no . .
C52 H42 3.4636 no . .
C52 H52 3.2627 no . .
C53 H49 3.2316 no . .
C53 H102 3.3203 no . .
C54 H22 2.4320 no . .
C55 H102 3.2874 no . .
C56 H43 3.2337 no . .
C57 H49 3.2791 no . .
C58 H22 3.2288 no . .
C58 H43 3.2846 no . .
C59 H22 3.2491 no . .
C59 H83 3.4973 no . .
C60 H42 3.2192 no . .
C61 H68 3.4715 no . .
C62 H64 3.2290 no . .
C62 H68 2.7181 no . .
C62 H83 3.1233 no . .
C63 H22 2.4865 no . .
C63 H68 2.3543 no . .
C63 H83 2.4023 no . .
C64 H42 3.2633 no . .
C64 H64 3.3145 no . .
C64 H68 2.9108 no . .
C64 H83 2.6324 no . .
C65 H44 2.7329 no . .
C65 H112 2.6845 no . .
C66 H44 2.4047 no . .
C67 H112 2.7882 no . .
C68 H112 3.0519 no . .
C69 H37 2.6783 no . .
C69 H52 2.6622 no . .
C70 H37 3.0003 no . .
C71 H52 2.4773 no . .
C72 H37 2.7252 no . .
C73 H49 2.7028 no . .
C73 H102 2.7167 no . .
C74 H102 2.5290 no . .
C75 H49 2.9434 no . .
C76 H49 2.9186 no . .
C77 H42 2.7082 no . .
C77 H64 2.6324 no . .
C78 H42 2.6009 no . .
C79 H42 3.3082 no . .
C79 H64 3.3382 no . .
C80 H64 2.4301 no . .
H22 H43 2.2569 no . .
H22 H68 3.4163 no . .
H22 H83 2.9404 no . .
H37 H83 2.3115 no . .
H41 H61 2.3128 no . .
H42 H68 3.0078 no . .
H42 H83 3.5114 no . .
H43 H49 2.2420 no . .
H62 H80 3.0189 no . .
H68 H112 2.2598 no . .
H80 H105 2.3200 no . .
H84 H132 2.2483 no . .
Cl1 H42 2.7271 no . 1_445
Cl2 H84 3.2606 no . .
Cl3 H42 3.5410 no . 1_445
Cl3 H83 3.2735 no . 1_445
Cl3 H84 2.9496 no . .
Cl3 H132 3.3447 no . .
Cl4 H53 3.4382 no . .
Cl4 H84 3.4017 no . .
Cl5 H88 3.3171 no . .
Cl7 H68 2.8464 no . 2_757
Cl7 H112 3.1625 no . 2_757
Cl8 H68 3.1753 no . 2_757
Cl9 H112 3.1786 no . 2_757
Cl10 H80 2.8261 no . .
Cl10 H105 3.1723 no . .
Cl11 H80 2.9500 no . .
Cl12 H64 3.4949 no . 2_757
Cl12 H105 3.2485 no . .
Cl13 H41 3.1117 no . .
Cl13 H43 2.8915 no . .
Cl13 H49 3.1631 no . .
Cl13 H62 3.5266 no . .
Cl14 H22 3.0984 no . .
Cl14 H43 3.1534 no . .
Cl15 H43 3.0097 no . .
Cl17 H61 3.5761 no . .
Cl18 H62 3.0653 no . .
Cl19 H41 2.9973 no . 2_756
Cl19 H49 3.2625 no . 2_756
Cl19 H61 3.1037 no . 2_756
Cl20 H41 3.5035 no . 2_756
Cl20 H61 3.1766 no . 2_756
Cl20 H84 3.5649 no . 2_756
Cl21 H37 3.2667 no . .
Cl21 H83 2.8428 no . .
Cl21 H132 3.1867 no . 1_665
Cl22 H37 3.0394 no . .
Cl22 H119 3.4575 no . 2_756
Cl23 H61 3.1263 no . 2_756
Cl24 H37 3.2583 no . .
Cl24 H83 3.1356 no . .
C27 H132 3.4482 no . 2_646
C32 H43 3.5835 no . .
C68 H44 3.5623 no . 2_767
C79 H132 3.5933 no . 1_665
C82 H102 3.5722 no . 2_656
C83 H102 2.6058 no . 2_656
C84 H102 3.3379 no . 2_656
C85 H102 3.2152 no . 2_656
C87 H119 3.3459 no . 2_546
C88 H119 3.0284 no . 2_546
C89 H119 2.3479 no . 2_546
C90 H119 3.0662 no . 2_546
C91 H119 3.5124 no . 2_546
H22 Cl14 3.0984 no . .
H37 Cl21 3.2667 no . .
H37 Cl22 3.0394 no . .
H37 Cl24 3.2583 no . .
H41 Cl13 3.1117 no . .
H41 Cl19 2.9973 no . 2_756
H41 Cl20 3.5035 no . 2_756
H42 Cl1 2.7271 no . 1_665
H42 Cl3 3.5410 no . 1_665
H43 Cl13 2.8915 no . .
H43 Cl14 3.1534 no . .
H43 Cl15 3.0097 no . .
H43 C32 3.5835 no . .
H44 C68 3.5623 no . 2_767
H49 Cl13 3.1631 no . .
H49 Cl19 3.2625 no . 2_756
H53 Cl4 3.4382 no . .
H61 Cl17 3.5761 no . .
H61 Cl19 3.1037 no . 2_756
H61 Cl20 3.1766 no . 2_756
H61 Cl23 3.1263 no . 2_756
H62 Cl13 3.5266 no . .
H62 Cl18 3.0653 no . .
H64 Cl12 3.4949 no . 2_757
H68 Cl7 2.8464 no . 2_757
H68 Cl8 3.1753 no . 2_757
H80 Cl10 2.8261 no . .
H80 Cl11 2.9500 no . .
H83 Cl3 3.2735 no . 1_665
H83 Cl21 2.8428 no . .
H83 Cl24 3.1356 no . .
H84 Cl2 3.2606 no . .
H84 Cl3 2.9496 no . .
H84 Cl4 3.4017 no . .
H84 Cl20 3.5649 no . 2_756
H88 Cl5 3.3171 no . .
H102 C82 3.5722 no . 2_656
H102 C83 2.6058 no . 2_656
H102 C84 3.3379 no . 2_656
H102 C85 3.2152 no . 2_656
H105 Cl10 3.1723 no . .
H105 Cl12 3.2485 no . .
H112 Cl7 3.1625 no . 2_757
H112 Cl9 3.1786 no . 2_757
H119 Cl22 3.4575 no . 2_756
H119 C87 3.3459 no . 2_546
H119 C88 3.0284 no . 2_546
H119 C89 2.3479 no . 2_546
H119 C90 3.0662 no . 2_546
H119 C91 3.5124 no . 2_546
H132 Cl3 3.3447 no . .
H132 Cl21 3.1867 no . 1_445
H132 C27 3.4482 no . 2_646
H132 C79 3.5933 no . 1_445

loop_
_geom_hbond_atom_site_label_D
_geom_hbond_atom_site_label_H
_geom_hbond_atom_site_label_A
_geom_hbond_site_symmetry_D
_geom_hbond_site_symmetry_H
_geom_hbond_site_symmetry_A
_geom_hbond_distance_DA
_geom_hbond_distance_DH
_geom_hbond_distance_HA
_geom_hbond_angle_DHA
_geom_hbond_publ_flag
N4 H22 N3 . . . 2.76(2) 0.880 2.373 106.7 no

loop_
_geom_torsion_atom_site_label_1
_geom_torsion_atom_site_label_2
_geom_torsion_atom_site_label_3
_geom_torsion_atom_site_label_4
_geom_torsion
_geom_torsion_publ_flag
_geom_torsion_site_symmetry_1
_geom_torsion_site_symmetry_2
_geom_torsion_site_symmetry_3
_geom_torsion_site_symmetry_4
C18 S1 C19 C20 -170.4(12) no . . . .
C18 S1 C19 C24 6.8(16) no . . . .
C19 S1 C18 C13 -9.2(15) no . . . .
C19 S1 C18 C17 167.5(11) no . . . .
C6 S2 C7 C8 179.4(16) no . . . .
C6 S2 C7 C12 -0(2) no . . . .
C7 S2 C6 C1 -4(2) no . . . .
C7 S2 C6 C5 175.0(15) no . . . .
C46 S3 C47 C48 173.0(10) no . . . .
C46 S3 C47 C52 -10.2(15) no . . . .
C47 S3 C46 C41 6.6(14) no . . . .
C47 S3 C46 C45 -170.3(10) no . . . .
C58 S4 C59 C60 178.7(13) no . . . .
C58 S4 C59 C64 4.7(16) no . . . .
C59 S4 C58 C53 -6.5(17) no . . . .
C59 S4 C58 C57 173.7(14) no . . . .
C11 N1 C13 C14 8(2) no . . . .
C11 N1 C13 C18 -176.1(14) no . . . .
C13 N1 C11 C10 107.7(18) no . . . .
C13 N1 C11 C12 -81(2) no . . . .
C11 N1 C24 C19 173.7(13) no . . . .
C11 N1 C24 C23 -8(2) no . . . .
C24 N1 C11 C10 -75(2) no . . . .
C24 N1 C11 C12 96.2(18) no . . . .
C13 N1 C24 C19 -9(2) no . . . .
C13 N1 C24 C23 169.1(14) no . . . .
C24 N1 C13 C14 -168.6(14) no . . . .
C24 N1 C13 C18 7(3) no . . . .
C1 N2 C12 C7 -3(3) no . . . .
C1 N2 C12 C11 174.2(16) no . . . .
C12 N2 C1 C2 -178.0(16) no . . . .
C12 N2 C1 C6 -2(3) no . . . .
C41 N3 C52 C47 9(2) no . . . .
C41 N3 C52 C51 -169.9(15) no . . . .
C52 N3 C41 C42 171.0(14) no . . . .
C52 N3 C41 C46 -12(2) no . . . .
C41 N3 C63 C62 -83(2) no . . . .
C41 N3 C63 C64 96.0(18) no . . . .
C63 N3 C41 C42 -3(2) no . . . .
C63 N3 C41 C46 173.8(13) no . . . .
C52 N3 C63 C62 103.1(18) no . . . .
C52 N3 C63 C64 -78(2) no . . . .
C63 N3 C52 C47 -177.6(13) no . . . .
C63 N3 C52 C51 4(2) no . . . .
C53 N4 C64 C59 -4(3) no . . . .
C53 N4 C64 C63 176.1(17) no . . . .
C64 N4 C53 C54 -177.8(16) no . . . .
C64 N4 C53 C58 2(3) no . . . .
N2 C1 C2 C3 176.5(17) no . . . .
N2 C1 C6 S2 5(3) no . . . .
N2 C1 C6 C5 -173.4(18) no . . . .
C2 C1 C6 S2 -178.4(17) no . . . .
C2 C1 C6 C5 3(3) no . . . .
C6 C1 C2 C3 0(3) no . . . .
C1 C2 C3 C4 -6(3) no . . . .
C2 C3 C4 C5 9(4) no . . . .
C2 C3 C4 C25 -174(2) no . . . .
C3 C4 C5 C6 -6(4) no . . . .
C3 C4 C25 C26 -60(3) no . . . .
C3 C4 C25 C27 61(3) no . . . .
C3 C4 C25 C28 -180(2) no . . . .
C5 C4 C25 C26 117(3) no . . . .
C5 C4 C25 C27 -122(3) no . . . .
C5 C4 C25 C28 -2(4) no . . . .
C25 C4 C5 C6 177(2) no . . . .
C4 C5 C6 S2 -179(2) no . . . .
C4 C5 C6 C1 -0(4) no . . . .
S2 C7 C8 C9 175.7(14) no . . . .
S2 C7 C12 N2 4(3) no . . . .
S2 C7 C12 C11 -173.6(13) no . . . .
C8 C7 C12 N2 -176.0(18) no . . . .
C8 C7 C12 C11 7(3) no . . . .
C12 C7 C8 C9 -4(3) no . . . .
C7 C8 C9 C10 1(3) no . . . .
C7 C8 C9 C29 179.0(17) no . . . .
C8 C9 C10 C11 -1(3) no . . . .
C8 C9 C29 C30 -133(2) no . . . .
C8 C9 C29 C31 -28(3) no . . . .
C8 C9 C29 C32 67(2) no . . . .
C10 C9 C29 C30 45(3) no . . . .
C10 C9 C29 C31 150.0(18) no . . . .
C10 C9 C29 C32 -115.1(19) no . . . .
C29 C9 C10 C11 -178.4(17) no . . . .
C9 C10 C11 N1 174.0(16) no . . . .
C9 C10 C11 C12 3(3) no . . . .
N1 C11 C12 N2 5(3) no . . . .
N1 C11 C12 C7 -177.1(14) no . . . .
C10 C11 C12 N2 176.6(17) no . . . .
C10 C11 C12 C7 -6(3) no . . . .
N1 C13 C14 C15 173.3(14) no . . . .
N1 C13 C18 S1 4(2) no . . . .
N1 C13 C18 C17 -172.7(14) no . . . .
C14 C13 C18 S1 179.4(13) no . . . .
C14 C13 C18 C17 3(2) no . . . .
C18 C13 C14 C15 -3(2) no . . . .
C13 C14 C15 C16 0(3) no . . . .
C14 C15 C16 C17 2(3) no . . . .
C14 C15 C16 C33 -171.3(15) no . . . .
C15 C16 C17 C18 -1(2) no . . . .
C15 C16 C33 C34 64(2) no . . . .
C15 C16 C33 C35 -173.2(16) no . . . .
C15 C16 C33 C36 -58(2) no . . . .
C17 C16 C33 C34 -108(2) no . . . .
C17 C16 C33 C35 14(3) no . . . .
C17 C16 C33 C36 129.1(18) no . . . .
C33 C16 C17 C18 171.5(16) no . . . .
C16 C17 C18 S1 -177.7(13) no . . . .
C16 C17 C18 C13 -1(3) no . . . .
S1 C19 C20 C21 -178.9(11) no . . . .
S1 C19 C24 N1 1(2) no . . . .
S1 C19 C24 C23 -177.2(11) no . . . .
C20 C19 C24 N1 178.5(13) no . . . .
C20 C19 C24 C23 0(2) no . . . .
C24 C19 C20 C21 4(2) no . . . .
C19 C20 C21 C22 -5(3) no . . . .
C19 C20 C21 C37 177.8(14) no . . . .
C20 C21 C22 C23 2(3) no . . . .
C20 C21 C37 C38 -117.3(18) no . . . .
C20 C21 C37 C39 122.4(19) no . . . .
C20 C21 C37 C40 -0(2) no . . . .
C22 C21 C37 C38 65(2) no . . . .
C22 C21 C37 C39 -55(2) no . . . .
C22 C21 C37 C40 -177.9(15) no . . . .
C37 C21 C22 C23 179.6(14) no . . . .
C21 C22 C23 C24 1(3) no . . . .
C22 C23 C24 N1 179.2(14) no . . . .
C22 C23 C24 C19 -2(2) no . . . .
N3 C41 C42 C43 -178.6(15) no . . . .
N3 C41 C46 S3 3(2) no . . . .
N3 C41 C46 C45 179.9(13) no . . . .
C42 C41 C46 S3 179.9(14) no . . . .
C42 C41 C46 C45 -3(2) no . . . .
C46 C41 C42 C43 5(3) no . . . .
C41 C42 C43 C44 -5(3) no . . . .
C42 C43 C44 C45 3(3) no . . . .
C42 C43 C44 C65 -178.7(15) no . . . .
C43 C44 C45 C46 -2(2) no . . . .
C43 C44 C65 C66 -172.1(15) no . . . .
C43 C44 C65 C67 -51(2) no . . . .
C43 C44 C65 C68 73(3) no . . . .
C45 C44 C65 C66 6(2) no . . . .
C45 C44 C65 C67 126.4(18) no . . . .
C45 C44 C65 C68 -109(2) no . . . .
C65 C44 C45 C46 179.9(14) no . . . .
C44 C45 C46 S3 179.4(13) no . . . .
C44 C45 C46 C41 2(2) no . . . .
S3 C47 C48 C49 179.1(10) no . . . .
S3 C47 C52 N3 4(2) no . . . .
S3 C47 C52 C51 -177.3(11) no . . . .
C48 C47 C52 N3 -179.1(13) no . . . .
C48 C47 C52 C51 -1(2) no . . . .
C52 C47 C48 C49 2(2) no . . . .
C47 C48 C49 C50 -3(2) no . . . .
C47 C48 C49 C69 176.1(13) no . . . .
C48 C49 C50 C51 2(2) no . . . .
C48 C49 C69 C70 -112.7(17) no . . . .
C48 C49 C69 C71 10(2) no . . . .
C48 C49 C69 C72 131.2(15) no . . . .
C50 C49 C69 C70 65.9(18) no . . . .
C50 C49 C69 C71 -171.6(13) no . . . .
C50 C49 C69 C72 -50(2) no . . . .
C69 C49 C50 C51 -176.9(13) no . . . .
C49 C50 C51 C52 -0(2) no . . . .
C50 C51 C52 N3 178.4(13) no . . . .
C50 C51 C52 C47 -0(2) no . . . .
N4 C53 C54 C55 175.7(16) no . . . .
N4 C53 C58 S4 4(3) no . . . .
N4 C53 C58 C57 -176.3(18) no . . . .
C54 C53 C58 S4 -176.3(15) no . . . .
C54 C53 C58 C57 3(3) no . . . .
C58 C53 C54 C55 -4(3) no . . . .
C53 C54 C55 C56 2(3) no . . . .
C54 C55 C56 C57 2(3) no . . . .
C54 C55 C56 C73 -178.6(19) no . . . .
C55 C56 C57 C58 -2(3) no . . . .
C55 C56 C73 C74 178(2) no . . . .
C55 C56 C73 C75 -61(3) no . . . .
C55 C56 C73 C76 60(3) no . . . .
C57 C56 C73 C74 -2(4) no . . . .
C57 C56 C73 C75 119(2) no . . . .
C57 C56 C73 C76 -120(2) no . . . .
C73 C56 C57 C58 178(2) no . . . .
C56 C57 C58 S4 179.3(18) no . . . .
C56 C57 C58 C53 -0(3) no . . . .
S4 C59 C60 C61 177.6(13) no . . . .
S4 C59 C64 N4 -0(3) no . . . .
S4 C59 C64 C63 179.8(12) no . . . .
C60 C59 C64 N4 -174.0(17) no . . . .
C60 C59 C64 C63 6(3) no . . . .
C64 C59 C60 C61 -8(3) no . . . .
C59 C60 C61 C62 6(3) no . . . .
C59 C60 C61 C77 -177.4(16) no . . . .
C60 C61 C62 C63 -0(3) no . . . .
C60 C61 C77 C78 -148.3(18) no . . . .
C60 C61 C77 C79 94(2) no . . . .
C60 C61 C77 C80 -25(2) no . . . .
C62 C61 C77 C78 29(3) no . . . .
C62 C61 C77 C79 -89(2) no . . . .
C62 C61 C77 C80 151.8(17) no . . . .
C77 C61 C62 C63 -177.4(17) no . . . .
C61 C62 C63 N3 176.7(17) no . . . .
C61 C62 C63 C64 -2(3) no . . . .
N3 C63 C64 N4 0(3) no . . . .
N3 C63 C64 C59 -179.5(15) no . . . .
C62 C63 C64 N4 179.0(17) no . . . .
C62 C63 C64 C59 -1(3) no . . . .
C81 C82 C83 C84 178(2) no . . . .
C82 C83 C84 C85 -179(2) no . . . .
C86 C87 C88 C89 173(2) no . . . .
C87 C88 C89 C90 -168(2) no . . . .
C88 C89 C90 C91 -177(2) no . . . .
